data_4071859
loop_
_publ_author_name
'Kosturko, George W.'
'Graham, Peter M.'
'Myers, William H.'
'Smith, Timothy M.'
'Sabat, Michal'
'Harman, W. Dean'

_publ_section_title
;
 Tungsten-Promoted Diels&#x2212;Alder Cycloaddition of Pyridines:
 Dearomatization of 2,6-Dimethoxypyridine Generates a Potent 2-Azadiene
 Synthon
;
_journal_issue 17
_journal_name_full Organometallics
_journal_page_first 4513
_journal_paper_doi 10.1021/om800430p
_journal_volume 27
_journal_year 2008
_chemical_formula_sum 'C25 H39 B N8 O5.5 P W'
_chemical_formula_weight 765.27
_chemical_name_systematic
; 
 ? 
;
_space_group_IT_number 14
_symmetry_cell_setting monoclinic
_symmetry_space_group_name_Hall '-P 2yn'
_symmetry_space_group_name_H-M 'P 1 21/n 1'
_atom_sites_solution_hydrogens geom
_atom_sites_solution_primary direct
_atom_sites_solution_secondary difmap
_audit_creation_method SHELXL-97
_cell_angle_alpha 90.00
_cell_angle_beta 94.58(3)
_cell_angle_gamma 90.00
_cell_formula_units_Z 8
_cell_length_a 20.548(4)
_cell_length_b 13.322(3)
_cell_length_c 22.697(5)
_cell_measurement_reflns_used 7842
_cell_measurement_temperature 293(2)
_cell_measurement_theta_max 30.622
_cell_measurement_theta_min 2.863
_cell_volume 6193(2)
_computing_cell_refinement 'Bruker SMART'
_computing_data_collection 'Bruker SMART'
_computing_data_reduction 'Bruker SAINT'
_computing_molecular_graphics 'Bruker SHELXTL'
_computing_publication_material 'Bruker SHELXTL'
_computing_structure_refinement 'SHELXL-97 (Sheldrick, 1997)'
_computing_structure_solution 'SHELXS-97 (Sheldrick, 1990)'
_diffrn_ambient_temperature 293(2)
_diffrn_measured_fraction_theta_full 0.991
_diffrn_measured_fraction_theta_max 0.991
_diffrn_measurement_device_type 'Bruker SMART APEX CCD detector'
_diffrn_measurement_method 'omega and phi scans'
_diffrn_radiation_monochromator graphite
_diffrn_radiation_source 'fine-focus sealed tube'
_diffrn_radiation_type MoK\a
_diffrn_radiation_wavelength 0.71073
_diffrn_reflns_av_R_equivalents 0.0292
_diffrn_reflns_av_sigmaI/netI 0.0449
_diffrn_reflns_limit_h_max 33
_diffrn_reflns_limit_h_min -33
_diffrn_reflns_limit_k_max 21
_diffrn_reflns_limit_k_min -16
_diffrn_reflns_limit_l_max 36
_diffrn_reflns_limit_l_min -36
_diffrn_reflns_number 49104
_diffrn_reflns_theta_full 34.99
_diffrn_reflns_theta_max 34.99
_diffrn_reflns_theta_min 1.99
_exptl_absorpt_coefficient_mu 3.832
_exptl_absorpt_correction_T_max 0.80603
_exptl_absorpt_correction_T_min 0.49762
_exptl_absorpt_correction_type empirical
_exptl_absorpt_process_details 'Bruker SADABS'
_exptl_crystal_colour orange
_exptl_crystal_density_diffrn 1.641
_exptl_crystal_density_meas ?
_exptl_crystal_density_method 'not measured'
_exptl_crystal_description needle
_exptl_crystal_F_000 3064
_exptl_crystal_size_max 0.33
_exptl_crystal_size_mid 0.13
_exptl_crystal_size_min 0.11
_refine_diff_density_max 3.006
_refine_diff_density_min -2.583
_refine_diff_density_rms 0.174
_refine_ls_extinction_coef 0.00002(3)
_refine_ls_extinction_expression Fc^*^=kFc[1+0.001xFc^2^\l^3^/sin(2\q)]^-1/4^
_refine_ls_extinction_method SHELXL
_refine_ls_goodness_of_fit_ref 1.027
_refine_ls_hydrogen_treatment mixed
_refine_ls_matrix_type full
_refine_ls_number_parameters 771
_refine_ls_number_reflns 27035
_refine_ls_number_restraints 0
_refine_ls_restrained_S_all 1.027
_refine_ls_R_factor_all 0.0641
_refine_ls_R_factor_gt 0.0401
_refine_ls_shift/su_max 0.003
_refine_ls_shift/su_mean 0.000
_refine_ls_structure_factor_coef Fsqd
_refine_ls_weighting_details 'calc w=1/[\s^2^(Fo^2^)+(0.0703P)^2^+0.0000P] where P=(Fo^2^+2Fc^2^)/3'
_refine_ls_weighting_scheme calc
_refine_ls_wR_factor_gt 0.1058
_refine_ls_wR_factor_ref 0.1158
_reflns_number_gt 19761
_reflns_number_total 27035
_reflns_threshold_expression >2sigma(I)
_cod_data_source_file om800430p_si_004.cif
_cod_data_source_block C25H39BN8O5PW
_cod_depositor_comments
;
The following automatic conversions were performed:

'_symmetry_cell_setting' value 'Monoclinic' changed to 'monoclinic'
according to /home/saulius/struct/CIF-dictionaries/cif_core.dic
dictionary named 'cif_core.dic' version 2.4.1 from 2010-06-29.

Automatic conversion script
Id: cif_fix_values 1715 2011-07-08 13:25:40Z adriana 

The following automatic conversions were performed:

'_exptl_crystal_density_meas' value 'not measured' was changed to '?'
- the value is perceived as not measured.

Automatic conversion script
Id: cif_fix_values 3008 2015-01-20 13:52:24Z robertas 
;
_cod_original_sg_symbol_H-M P2(1)/n
_cod_original_formula_sum 'C25 H39 B N8 O5.50 P W'
_cod_database_code 4071859

loop_
_symmetry_equiv_pos_as_xyz
'x, y, z'
'-x+1/2, y+1/2, -z+1/2'
'-x, -y, -z'
'x-1/2, -y-1/2, z-1/2'

loop_
_atom_site_label
_atom_site_type_symbol
_atom_site_fract_x
_atom_site_fract_y
_atom_site_fract_z
_atom_site_U_iso_or_equiv
_atom_site_adp_type
_atom_site_occupancy
_atom_site_symmetry_multiplicity
_atom_site_calc_flag
_atom_site_refinement_flags
W1 W 0.858819(5) 0.112708(9) 0.719804(5) 0.01998(3) Uani 1 1 d .
W2 W 0.358290(5) 0.081501(9) 0.711840(5) 0.02022(3) Uani 1 1 d .
P1A P 0.95514(4) 0.08517(6) 0.79252(4) 0.02767(16) Uani 1 1 d .
P1B P 0.45261(4) 0.10705(6) 0.78755(4) 0.02521(15) Uani 1 1 d .
O1A O 0.82001(10) 0.17111(18) 0.54526(9) 0.0325(5) Uani 1 1 d .
O2A O 1.00587(11) -0.00862(18) 0.61474(11) 0.0380(6) Uani 1 1 d .
O3A O 0.90511(13) 0.41742(19) 0.58135(12) 0.0444(6) Uani 1 1 d .
O4A O 0.86713(14) 0.3591(2) 0.49184(11) 0.0466(7) Uani 1 1 d .
O5A O 0.87710(11) -0.09524(17) 0.67374(12) 0.0371(6) Uani 1 1 d .
O1B O 0.50692(10) 0.18995(18) 0.60405(12) 0.0362(5) Uani 1 1 d .
O2B O 0.32229(9) 0.00598(17) 0.53859(9) 0.0281(4) Uani 1 1 d .
O3B O 0.40878(13) -0.23778(19) 0.58945(11) 0.0413(6) Uani 1 1 d .
O4B O 0.36629(14) -0.19315(19) 0.49982(11) 0.0444(6) Uani 1 1 d .
O5B O 0.38120(11) 0.28516(17) 0.66101(11) 0.0358(5) Uani 1 1 d .
O6S O 0.7535(2) 0.6532(3) 0.5008(2) 0.1023(15) Uani 1 1 d .
N1A N 0.91226(13) 0.0732(2) 0.57613(12) 0.0295(5) Uani 1 1 d .
N2A N 0.80678(12) 0.03361(18) 0.78811(11) 0.0259(5) Uani 1 1 d .
N3A N 0.75822(13) 0.0761(2) 0.81766(12) 0.0288(5) Uani 1 1 d .
N4A N 0.83957(11) 0.25038(18) 0.77371(11) 0.0239(5) Uani 1 1 d .
N5A N 0.78331(12) 0.25882(19) 0.80208(11) 0.0258(5) Uani 1 1 d .
N6A N 0.75397(11) 0.13914(19) 0.69038(11) 0.0231(5) Uani 1 1 d .
N7A N 0.70989(11) 0.16512(18) 0.72960(11) 0.0244(5) Uani 1 1 d .
N8A N 0.87061(11) -0.00760(18) 0.68804(11) 0.0256(5) Uani 1 1 d .
N1B N 0.41475(12) 0.1050(2) 0.56645(12) 0.0273(5) Uani 1 1 d .
N2B N 0.30578(12) 0.16628(18) 0.77728(11) 0.0246(5) Uani 1 1 d .
N3B N 0.25413(12) 0.1298(2) 0.80430(12) 0.0270(5) Uani 1 1 d .
N4B N 0.33395(11) -0.05184(18) 0.76671(11) 0.0252(5) Uani 1 1 d .
N5B N 0.27699(12) -0.05479(19) 0.79438(12) 0.0279(5) Uani 1 1 d .
N6B N 0.25390(11) 0.06137(19) 0.67895(11) 0.0240(5) Uani 1 1 d .
N7B N 0.20778(11) 0.03671(19) 0.71678(12) 0.0261(5) Uani 1 1 d .
N8B N 0.37331(11) 0.19938(18) 0.67788(11) 0.0243(5) Uani 1 1 d .
C2A C 0.88165(14) 0.1717(2) 0.57839(13) 0.0275(6) Uani 1 1 d .
C3A C 0.87258(13) 0.2056(2) 0.64178(12) 0.0236(5) Uani 1 1 d .
H3A H 0.8514 0.2713 0.6434 0.028 Uiso 1 1 calc R
C4A C 0.93440(13) 0.2010(2) 0.67781(12) 0.0233(5) Uani 1 1 d .
H4A H 0.9453 0.2641 0.6985 0.028 Uiso 1 1 calc R
C5A C 0.98877(14) 0.1644(2) 0.64082(14) 0.0289(6) Uani 1 1 d .
H5A H 1.0300 0.1532 0.6647 0.035 Uiso 1 1 calc R
C6A C 0.96547(16) 0.0728(3) 0.60822(15) 0.0309(7) Uani 1 1 d .
C7A C 0.93082(14) 0.2481(3) 0.55166(13) 0.0304(6) Uani 1 1 d .
H7A H 0.9400 0.2241 0.5124 0.037 Uiso 1 1 calc R
C8A C 0.99515(15) 0.2452(3) 0.59200(15) 0.0336(7) Uani 1 1 d .
H8A1 H 1.0035 0.3105 0.6100 0.040 Uiso 1 1 calc R
H8A2 H 1.0314 0.2288 0.5688 0.040 Uiso 1 1 calc R
C9A C 0.81918(18) 0.1283(3) 0.48710(16) 0.0454(9) Uani 1 1 d .
H9A1 H 0.8394 0.1739 0.4614 0.068 Uiso 1 1 calc R
H9A2 H 0.7748 0.1163 0.4721 0.068 Uiso 1 1 calc R
H9A3 H 0.8428 0.0660 0.4890 0.068 Uiso 1 1 calc R
C10A C 0.98540(19) -0.0949(3) 0.57926(19) 0.0452(9) Uani 1 1 d .
H10D H 0.9455 -0.1210 0.5923 0.068 Uiso 1 1 calc R
H10E H 1.0186 -0.1457 0.5834 0.068 Uiso 1 1 calc R
H10F H 0.9786 -0.0753 0.5385 0.068 Uiso 1 1 calc R
C11A C 0.90178(16) 0.3505(3) 0.54522(15) 0.0362(7) Uani 1 1 d .
C12A C 0.8308(2) 0.4528(4) 0.4821(2) 0.0631(13) Uani 1 1 d .
H12A H 0.7970 0.4564 0.5089 0.095 Uiso 1 1 calc R
H12B H 0.8117 0.4549 0.4422 0.095 Uiso 1 1 calc R
H12C H 0.8600 0.5087 0.4890 0.095 Uiso 1 1 calc R
C13A C 0.73214(16) 0.0059(3) 0.85179(15) 0.0348(7) Uani 1 1 d .
H13A H 0.6981 0.0161 0.8758 0.042 Uiso 1 1 calc R
C14A C 0.76459(17) -0.0834(3) 0.84485(16) 0.0370(8) Uani 1 1 d .
H14A H 0.7574 -0.1444 0.8632 0.044 Uiso 1 1 calc R
C15A C 0.81024(15) -0.0626(2) 0.80468(15) 0.0314(6) Uani 1 1 d .
H15A H 0.8393 -0.1092 0.7911 0.038 Uiso 1 1 calc R
C16A C 0.78111(16) 0.3491(2) 0.82873(14) 0.0304(6) Uani 1 1 d .
H16A H 0.7474 0.3723 0.8501 0.037 Uiso 1 1 calc R
C17A C 0.83695(16) 0.4011(2) 0.81900(16) 0.0349(7) Uani 1 1 d .
H17A H 0.8489 0.4649 0.8325 0.042 Uiso 1 1 calc R
C18A C 0.87164(15) 0.3372(2) 0.78456(14) 0.0294(6) Uani 1 1 d .
H18A H 0.9119 0.3526 0.7708 0.035 Uiso 1 1 calc R
C19A C 0.65094(13) 0.1799(2) 0.70016(14) 0.0275(6) Uani 1 1 d .
H19A H 0.6129 0.1983 0.7171 0.033 Uiso 1 1 calc R
C20A C 0.65648(13) 0.1633(2) 0.64096(14) 0.0276(6) Uani 1 1 d .
H20A H 0.6237 0.1675 0.6103 0.033 Uiso 1 1 calc R
C21A C 0.72205(14) 0.1387(2) 0.63701(14) 0.0261(6) Uani 1 1 d .
H21A H 0.7408 0.1241 0.6020 0.031 Uiso 1 1 calc R
C22A C 0.9364(2) 0.0901(4) 0.87019(17) 0.0510(10) Uani 1 1 d .
H22D H 0.9755 0.0782 0.8952 0.077 Uiso 1 1 calc R
H22E H 0.9047 0.0395 0.8773 0.077 Uiso 1 1 calc R
H22F H 0.9192 0.1550 0.8787 0.077 Uiso 1 1 calc R
C23A C 1.02619(15) 0.1684(3) 0.79422(16) 0.0368(7) Uani 1 1 d .
H23A H 1.0573 0.1488 0.8259 0.055 Uiso 1 1 calc R
H23B H 1.0126 0.2363 0.8003 0.055 Uiso 1 1 calc R
H23C H 1.0459 0.1637 0.7574 0.055 Uiso 1 1 calc R
C24A C 0.99199(17) -0.0379(3) 0.7847(2) 0.0475(10) Uani 1 1 d .
H24D H 1.0005 -0.0484 0.7442 0.071 Uiso 1 1 calc R
H24E H 0.9627 -0.0888 0.7967 0.071 Uiso 1 1 calc R
H24F H 1.0322 -0.0414 0.8092 0.071 Uiso 1 1 calc R
C2B C 0.46705(14) 0.1092(2) 0.60005(15) 0.0274(6) Uani 1 1 d .
C3B C 0.48927(13) 0.0213(2) 0.63666(13) 0.0260(6) Uani 1 1 d .
H3B H 0.5299 0.0346 0.6610 0.031 Uiso 1 1 calc R
C4B C 0.43351(13) -0.0116(2) 0.67359(12) 0.0225(5) Uani 1 1 d .
H4B H 0.4436 -0.0731 0.6962 0.027 Uiso 1 1 calc R
C5B C 0.37268(13) -0.0181(2) 0.63661(13) 0.0230(5) Uani 1 1 d .
H5B H 0.3511 -0.0832 0.6402 0.028 Uiso 1 1 calc R
C6B C 0.38315(13) 0.0081(2) 0.57258(13) 0.0250(5) Uani 1 1 d .
C7B C 0.49660(15) -0.0660(2) 0.59154(14) 0.0290(6) Uani 1 1 d .
H7B1 H 0.5332 -0.0527 0.5683 0.035 Uiso 1 1 calc R
H7B2 H 0.5046 -0.1288 0.6125 0.035 Uiso 1 1 calc R
C8B C 0.43275(14) -0.0736(2) 0.55052(13) 0.0271(6) Uani 1 1 d .
H8B H 0.4425 -0.0566 0.5102 0.033 Uiso 1 1 calc R
C9B C 0.48689(17) 0.2724(3) 0.56580(18) 0.0423(9) Uani 1 1 d .
H9B1 H 0.4811 0.2492 0.5257 0.064 Uiso 1 1 calc R
H9B2 H 0.5198 0.3238 0.5689 0.064 Uiso 1 1 calc R
H9B3 H 0.4465 0.2994 0.5773 0.064 Uiso 1 1 calc R
C10B C 0.32335(16) 0.0361(3) 0.47780(14) 0.0344(7) Uani 1 1 d .
H10A H 0.3463 0.0987 0.4758 0.052 Uiso 1 1 calc R
H10B H 0.2794 0.0441 0.4607 0.052 Uiso 1 1 calc R
H10C H 0.3451 -0.0143 0.4564 0.052 Uiso 1 1 calc R
C11B C 0.40278(15) -0.1767(2) 0.55011(13) 0.0287(6) Uani 1 1 d .
C12B C 0.3321(2) -0.2897(3) 0.49583(18) 0.0510(10) Uani 1 1 d .
H12D H 0.3635 -0.3432 0.4968 0.076 Uiso 1 1 calc R
H12E H 0.3049 -0.2926 0.4595 0.076 Uiso 1 1 calc R
H12F H 0.3056 -0.2964 0.5286 0.076 Uiso 1 1 calc R
C13B C 0.22968(15) 0.2017(2) 0.83750(14) 0.0308(6) Uani 1 1 d .
H13B H 0.1942 0.1945 0.8601 0.037 Uiso 1 1 calc R
C14B C 0.26565(15) 0.2879(2) 0.83269(14) 0.0320(7) Uani 1 1 d .
H14B H 0.2599 0.3493 0.8510 0.038 Uiso 1 1 calc R
C15B C 0.31288(15) 0.2628(2) 0.79409(14) 0.0287(6) Uani 1 1 d .
H15B H 0.3445 0.3063 0.7818 0.034 Uiso 1 1 calc R
C16B C 0.27471(17) -0.1398(3) 0.82671(17) 0.0362(7) Uani 1 1 d .
H16B H 0.2409 -0.1585 0.8494 0.043 Uiso 1 1 calc R
C17B C 0.33071(16) -0.1941(2) 0.82051(17) 0.0378(8) Uani 1 1 d .
H17B H 0.3423 -0.2556 0.8376 0.045 Uiso 1 1 calc R
C18B C 0.36613(15) -0.1368(2) 0.78296(15) 0.0307(6) Uani 1 1 d .
H18B H 0.4067 -0.1547 0.7707 0.037 Uiso 1 1 calc R
C19B C 0.14950(14) 0.0254(2) 0.68559(15) 0.0306(6) Uani 1 1 d .
H19B H 0.1105 0.0081 0.7011 0.037 Uiso 1 1 calc R
C20B C 0.15751(14) 0.0438(2) 0.62668(15) 0.0312(6) Uani 1 1 d .
H20B H 0.1256 0.0421 0.5952 0.037 Uiso 1 1 calc R
C21B C 0.22403(14) 0.0657(2) 0.62446(14) 0.0284(6) Uani 1 1 d .
H21B H 0.2443 0.0810 0.5903 0.034 Uiso 1 1 calc R
C22B C 0.4307(2) 0.1070(3) 0.86357(16) 0.0455(9) Uani 1 1 d .
H22A H 0.4114 0.0436 0.8723 0.068 Uiso 1 1 calc R
H22B H 0.4000 0.1599 0.8689 0.068 Uiso 1 1 calc R
H22C H 0.4692 0.1173 0.8897 0.068 Uiso 1 1 calc R
C23B C 0.49204(16) 0.2279(3) 0.77934(18) 0.0379(8) Uani 1 1 d .
H23D H 0.5319 0.2302 0.8045 0.057 Uiso 1 1 calc R
H23E H 0.4634 0.2805 0.7902 0.057 Uiso 1 1 calc R
H23F H 0.5016 0.2367 0.7390 0.057 Uiso 1 1 calc R
C24B C 0.52178(15) 0.0208(3) 0.79310(15) 0.0352(7) Uani 1 1 d .
H24A H 0.5530 0.0424 0.8242 0.053 Uiso 1 1 calc R
H24B H 0.5419 0.0200 0.7564 0.053 Uiso 1 1 calc R
H24C H 0.5068 -0.0455 0.8017 0.053 Uiso 1 1 calc R
C1S C 0.6803(3) 0.6647(5) 0.5094(5) 0.166(5) Uani 1 1 d .
H1S1 H 0.6612 0.7254 0.4918 0.199 Uiso 1 1 calc R
H1S2 H 0.6701 0.6582 0.5502 0.199 Uiso 1 1 calc R
C2S C 0.6633(3) 0.5613(4) 0.4688(5) 0.174(5) Uani 1 1 d .
H2S1 H 0.6890 0.5610 0.4353 0.261 Uiso 1 1 calc R
H2S2 H 0.6178 0.5610 0.4554 0.261 Uiso 1 1 calc R
H2S3 H 0.6732 0.5028 0.4925 0.261 Uiso 1 1 calc R
C3S C 0.7792(4) 0.7331(5) 0.5001(6) 0.201(6) Uani 1 1 d .
H3S1 H 0.7604 0.7765 0.5285 0.241 Uiso 1 1 calc R
H3S2 H 0.7700 0.7627 0.4612 0.241 Uiso 1 1 calc R
C4S C 0.8524(6) 0.7289(7) 0.5141(5) 0.224(7) Uani 1 1 d .
H4S1 H 0.8626 0.6805 0.5448 0.336 Uiso 1 1 calc R
H4S2 H 0.8680 0.7938 0.5270 0.336 Uiso 1 1 calc R
H4S3 H 0.8730 0.7096 0.4793 0.336 Uiso 1 1 calc R
B1A B 0.73002(17) 0.1773(3) 0.79614(16) 0.0274(7) Uani 1 1 d .
B1B B 0.22527(17) 0.0277(3) 0.78384(16) 0.0285(7) Uani 1 1 d .
H1BA H 0.6877(15) 0.209(2) 0.8208(15) 0.028(9) Uiso 1 1 d .
H1BB H 0.1795(17) 0.013(3) 0.8086(16) 0.044(11) Uiso 1 1 d .

loop_
_atom_site_aniso_label
_atom_site_aniso_U_11
_atom_site_aniso_U_22
_atom_site_aniso_U_33
_atom_site_aniso_U_23
_atom_site_aniso_U_13
_atom_site_aniso_U_12
W1 0.01708(5) 0.01688(6) 0.02586(6) -0.00228(4) 0.00095(4) 0.00097(4)
W2 0.01681(5) 0.01720(6) 0.02692(6) -0.00060(4) 0.00340(4) -0.00041(4)
P1A 0.0237(4) 0.0259(4) 0.0324(4) -0.0013(3) -0.0045(3) 0.0007(3)
P1B 0.0219(3) 0.0259(4) 0.0278(4) -0.0020(3) 0.0015(3) -0.0007(3)
O1A 0.0246(10) 0.0477(14) 0.0250(10) -0.0001(9) 0.0010(8) 0.0014(9)
O2A 0.0295(11) 0.0360(13) 0.0490(15) -0.0083(11) 0.0072(10) 0.0099(10)
O3A 0.0563(16) 0.0359(14) 0.0416(15) -0.0001(11) 0.0072(12) 0.0011(12)
O4A 0.0540(16) 0.0528(17) 0.0336(13) 0.0034(12) 0.0068(11) 0.0159(13)
O5A 0.0367(12) 0.0210(11) 0.0539(16) -0.0139(10) 0.0063(11) 0.0004(9)
O1B 0.0221(10) 0.0339(13) 0.0525(15) 0.0116(11) 0.0025(9) -0.0062(9)
O2B 0.0210(9) 0.0364(12) 0.0266(10) 0.0008(9) 0.0002(7) 0.0003(8)
O3B 0.0526(15) 0.0339(13) 0.0360(13) 0.0065(10) -0.0054(11) -0.0012(11)
O4B 0.0651(17) 0.0348(13) 0.0319(12) 0.0024(10) -0.0054(11) -0.0104(12)
O5B 0.0360(12) 0.0224(11) 0.0501(14) 0.0082(10) 0.0105(10) 0.0026(9)
O6S 0.131(4) 0.063(3) 0.119(4) 0.016(3) 0.046(3) 0.001(3)
N1A 0.0237(12) 0.0320(14) 0.0334(13) -0.0068(11) 0.0061(10) 0.0014(10)
N2A 0.0257(12) 0.0196(11) 0.0322(13) 0.0024(9) 0.0014(9) -0.0001(9)
N3A 0.0256(12) 0.0269(13) 0.0346(14) 0.0061(10) 0.0057(10) -0.0001(10)
N4A 0.0237(11) 0.0201(11) 0.0285(12) -0.0027(9) 0.0057(9) 0.0004(9)
N5A 0.0257(12) 0.0239(12) 0.0283(12) -0.0025(10) 0.0053(9) 0.0036(10)
N6A 0.0183(10) 0.0218(11) 0.0295(12) -0.0001(9) 0.0039(8) 0.0017(9)
N7A 0.0193(11) 0.0218(12) 0.0330(13) 0.0014(9) 0.0073(9) 0.0010(9)
N8A 0.0213(11) 0.0192(11) 0.0360(13) -0.0056(10) 0.0009(9) -0.0014(9)
N1B 0.0209(11) 0.0281(13) 0.0333(13) 0.0050(10) 0.0042(9) 0.0013(10)
N2B 0.0227(11) 0.0197(11) 0.0321(12) -0.0003(9) 0.0063(9) 0.0005(9)
N3B 0.0245(12) 0.0261(13) 0.0313(13) 0.0002(10) 0.0080(9) 0.0001(10)
N4B 0.0229(11) 0.0191(11) 0.0341(13) 0.0019(10) 0.0054(9) -0.0018(9)
N5B 0.0222(11) 0.0232(12) 0.0389(14) 0.0032(10) 0.0056(10) -0.0028(10)
N6B 0.0179(10) 0.0241(12) 0.0303(12) -0.0014(9) 0.0046(9) -0.0004(9)
N7B 0.0175(10) 0.0232(12) 0.0381(14) -0.0020(10) 0.0055(9) -0.0004(9)
N8B 0.0213(11) 0.0199(11) 0.0319(12) 0.0022(9) 0.0037(9) -0.0004(9)
C2A 0.0218(13) 0.0335(16) 0.0273(14) -0.0040(12) 0.0028(10) 0.0007(11)
C3A 0.0189(12) 0.0237(14) 0.0284(13) -0.0004(11) 0.0028(9) 0.0021(10)
C4A 0.0208(12) 0.0238(13) 0.0258(13) -0.0024(10) 0.0045(9) -0.0008(10)
C5A 0.0179(12) 0.0352(16) 0.0335(15) -0.0061(13) 0.0020(10) 0.0000(11)
C6A 0.0264(15) 0.0341(17) 0.0327(16) -0.0059(13) 0.0061(12) 0.0064(12)
C7A 0.0265(14) 0.0392(17) 0.0262(14) -0.0023(12) 0.0057(11) -0.0015(12)
C8A 0.0238(14) 0.0418(19) 0.0363(17) -0.0025(14) 0.0099(12) -0.0047(13)
C9A 0.0382(19) 0.067(3) 0.0308(17) -0.0107(17) -0.0015(14) -0.0065(18)
C10A 0.048(2) 0.0339(19) 0.056(2) -0.0113(17) 0.0160(18) 0.0090(16)
C11A 0.0365(17) 0.044(2) 0.0288(15) 0.0035(14) 0.0111(13) 0.0013(15)
C12A 0.080(3) 0.066(3) 0.045(2) 0.018(2) 0.011(2) 0.032(3)
C13A 0.0342(16) 0.0340(17) 0.0366(17) 0.0133(14) 0.0050(13) -0.0054(13)
C14A 0.0359(17) 0.0313(17) 0.0432(19) 0.0143(14) -0.0008(14) -0.0069(14)
C15A 0.0321(16) 0.0211(14) 0.0404(17) 0.0053(12) -0.0013(13) -0.0023(12)
C16A 0.0331(15) 0.0286(15) 0.0304(15) -0.0050(12) 0.0071(12) 0.0065(13)
C17A 0.0357(17) 0.0245(15) 0.0444(19) -0.0103(13) 0.0031(14) 0.0018(13)
C18A 0.0288(14) 0.0215(14) 0.0386(17) -0.0061(12) 0.0057(12) -0.0008(11)
C19A 0.0187(12) 0.0232(14) 0.0404(16) 0.0056(12) 0.0022(11) 0.0010(10)
C20A 0.0184(12) 0.0252(14) 0.0387(16) 0.0070(12) -0.0005(10) -0.0025(11)
C21A 0.0206(13) 0.0243(14) 0.0332(15) 0.0028(11) 0.0014(10) -0.0007(11)
C22A 0.051(2) 0.072(3) 0.0292(18) 0.0053(18) -0.0056(16) -0.005(2)
C23A 0.0268(15) 0.0398(19) 0.0418(18) -0.0053(15) -0.0086(13) -0.0062(14)
C24A 0.0324(18) 0.0319(19) 0.076(3) 0.0023(18) -0.0113(17) 0.0079(15)
C2B 0.0202(13) 0.0271(15) 0.0351(16) 0.0064(12) 0.0036(11) 0.0001(11)
C3B 0.0190(12) 0.0289(15) 0.0302(14) 0.0054(11) 0.0028(10) 0.0002(11)
C4B 0.0201(12) 0.0222(13) 0.0252(13) 0.0019(10) 0.0029(9) 0.0014(10)
C5B 0.0186(12) 0.0200(13) 0.0308(14) -0.0013(10) 0.0052(10) -0.0008(10)
C6B 0.0207(12) 0.0278(14) 0.0265(13) -0.0005(11) 0.0019(10) 0.0026(11)
C7B 0.0234(14) 0.0322(16) 0.0322(15) 0.0051(12) 0.0070(11) 0.0059(12)
C8B 0.0253(13) 0.0298(15) 0.0269(14) 0.0041(11) 0.0053(10) 0.0044(11)
C9B 0.0333(17) 0.0316(18) 0.063(2) 0.0160(17) 0.0106(16) -0.0009(14)
C10B 0.0319(16) 0.0379(18) 0.0326(16) 0.0019(14) -0.0020(12) 0.0050(14)
C11B 0.0310(15) 0.0306(16) 0.0254(14) 0.0015(11) 0.0066(11) 0.0078(12)
C12B 0.075(3) 0.037(2) 0.039(2) -0.0006(16) -0.0051(19) -0.017(2)
C13B 0.0285(15) 0.0321(16) 0.0325(15) -0.0055(13) 0.0057(11) 0.0038(12)
C14B 0.0346(16) 0.0274(15) 0.0338(16) -0.0068(12) 0.0010(12) 0.0082(13)
C15B 0.0310(15) 0.0215(14) 0.0336(15) -0.0017(11) 0.0035(11) 0.0037(11)
C16B 0.0322(16) 0.0293(16) 0.048(2) 0.0092(15) 0.0088(14) -0.0079(13)
C17B 0.0364(17) 0.0232(15) 0.054(2) 0.0118(15) 0.0051(15) 0.0004(13)
C18B 0.0281(15) 0.0214(14) 0.0431(18) 0.0032(12) 0.0058(12) 0.0005(11)
C19B 0.0181(12) 0.0267(15) 0.0468(18) -0.0057(13) 0.0021(11) 0.0018(11)
C20B 0.0211(13) 0.0290(16) 0.0428(17) -0.0075(13) -0.0014(11) 0.0057(11)
C21B 0.0205(13) 0.0307(16) 0.0341(15) -0.0038(12) 0.0024(11) 0.0052(11)
C22B 0.043(2) 0.067(3) 0.0265(16) -0.0056(16) 0.0063(14) 0.0007(18)
C23B 0.0279(16) 0.0290(17) 0.056(2) -0.0073(15) 0.0019(14) -0.0047(13)
C24B 0.0297(15) 0.0340(17) 0.0404(18) 0.0000(14) -0.0060(13) 0.0098(13)
C1S 0.055(4) 0.059(4) 0.370(14) 0.067(6) -0.072(6) -0.008(3)
C2S 0.063(4) 0.034(3) 0.408(16) 0.029(6) -0.085(6) 0.007(3)
C3S 0.098(5) 0.069(4) 0.453(19) 0.122(8) 0.125(8) 0.033(4)
C4S 0.327(16) 0.170(10) 0.187(11) -0.093(9) 0.092(11) -0.171(11)
B1A 0.0247(15) 0.0243(16) 0.0341(17) 0.0020(13) 0.0081(12) 0.0010(12)
B1B 0.0237(15) 0.0261(16) 0.0365(18) 0.0012(14) 0.0071(13) 0.0010(13)

loop_
_atom_type_symbol
_atom_type_description
_atom_type_scat_dispersion_real
_atom_type_scat_dispersion_imag
_atom_type_scat_source
C C 0.0033 0.0016 'International Tables Vol C Tables 4.2.6.8 and 6.1.1.4'
H H 0.0000 0.0000 'International Tables Vol C Tables 4.2.6.8 and 6.1.1.4'
B B 0.0013 0.0007 'International Tables Vol C Tables 4.2.6.8 and 6.1.1.4'
N N 0.0061 0.0033 'International Tables Vol C Tables 4.2.6.8 and 6.1.1.4'
O O 0.0106 0.0060 'International Tables Vol C Tables 4.2.6.8 and 6.1.1.4'
P P 0.1023 0.0942 'International Tables Vol C Tables 4.2.6.8 and 6.1.1.4'
W W -0.8490 6.8722 'International Tables Vol C Tables 4.2.6.8 and 6.1.1.4'

loop_
_geom_angle_atom_site_label_1
_geom_angle_atom_site_label_2
_geom_angle_atom_site_label_3
_geom_angle
N8A W1 C3A 98.63(11)
N8A W1 N2A 86.81(11)
C3A W1 N2A 158.59(9)
N8A W1 C4A 100.39(11)
C3A W1 C4A 38.47(10)
N2A W1 C4A 160.60(10)
N8A W1 N6A 100.37(10)
C3A W1 N6A 81.56(10)
N2A W1 N6A 77.08(9)
C4A W1 N6A 118.62(10)
N8A W1 N4A 170.26(10)
C3A W1 N4A 91.07(10)
N2A W1 N4A 83.80(9)
C4A W1 N4A 87.77(10)
N6A W1 N4A 80.05(9)
N8A W1 P1A 90.52(8)
C3A W1 P1A 117.94(7)
N2A W1 P1A 82.49(7)
C4A W1 P1A 79.48(8)
N6A W1 P1A 156.17(7)
N4A W1 P1A 85.71(7)
N8B W2 C5B 99.01(11)
N8B W2 C4B 99.96(11)
C5B W2 C4B 38.41(10)
N8B W2 N2B 87.21(10)
C5B W2 N2B 158.56(9)
C4B W2 N2B 160.44(10)
N8B W2 N6B 98.97(10)
C5B W2 N6B 81.55(10)
C4B W2 N6B 119.00(10)
N2B W2 N6B 77.22(9)
N8B W2 N4B 170.69(10)
C5B W2 N4B 90.17(10)
C4B W2 N4B 88.16(10)
N2B W2 N4B 83.66(9)
N6B W2 N4B 80.78(9)
N8B W2 P1B 91.47(8)
C5B W2 P1B 117.97(7)
C4B W2 P1B 79.57(7)
N2B W2 P1B 82.10(7)
N6B W2 P1B 156.25(7)
N4B W2 P1B 85.51(7)
C24A P1A C23A 102.14(17)
C24A P1A C22A 104.3(2)
C23A P1A C22A 100.74(19)
C24A P1A W1 112.41(13)
C23A P1A W1 120.84(12)
C22A P1A W1 114.40(14)
C23B P1B C22B 104.11(19)
C23B P1B C24B 102.34(16)
C22B P1B C24B 100.63(18)
C23B P1B W2 112.10(12)
C22B P1B W2 114.46(14)
C24B P1B W2 121.12(11)
C2A O1A C9A 115.7(2)
C6A O2A C10A 115.1(3)
C11A O4A C12A 115.5(3)
C2B O1B C9B 115.1(3)
C6B O2B C10B 115.9(2)
C11B O4B C12B 115.5(3)
C3S O6S C1S 110.6(5)
C6A N1A C2A 109.8(3)
C15A N2A N3A 106.5(3)
C15A N2A W1 129.4(2)
N3A N2A W1 123.86(18)
C13A N3A N2A 109.4(3)
C13A N3A B1A 129.4(3)
N2A N3A B1A 118.7(2)
C18A N4A N5A 105.2(2)
C18A N4A W1 133.9(2)
N5A N4A W1 120.78(18)
C16A N5A N4A 110.1(2)
C16A N5A B1A 128.2(3)
N4A N5A B1A 121.4(2)
C21A N6A N7A 106.9(2)
C21A N6A W1 131.7(2)
N7A N6A W1 121.33(18)
C19A N7A N6A 109.3(2)
C19A N7A B1A 129.0(3)
N6A N7A B1A 121.7(2)
O5A N8A W1 171.2(2)
C2B N1B C6B 110.1(3)
C15B N2B N3B 106.6(2)
C15B N2B W2 129.0(2)
N3B N2B W2 124.10(18)
C13B N3B N2B 109.8(3)
C13B N3B B1B 130.4(3)
N2B N3B B1B 118.4(2)
C18B N4B N5B 105.6(2)
C18B N4B W2 133.6(2)
N5B N4B W2 120.77(18)
C16B N5B N4B 109.9(3)
C16B N5B B1B 129.1(3)
N4B N5B B1B 120.9(2)
C21B N6B N7B 107.5(2)
C21B N6B W2 131.5(2)
N7B N6B W2 120.96(18)
C19B N7B N6B 109.1(3)
C19B N7B B1B 129.5(3)
N6B N7B B1B 121.3(2)
O5B N8B W2 172.0(2)
O1A C2A N1A 110.2(2)
O1A C2A C3A 109.2(2)
N1A C2A C3A 112.6(3)
O1A C2A C7A 111.6(2)
N1A C2A C7A 105.9(2)
C3A C2A C7A 107.3(2)
C4A C3A C2A 110.4(2)
C4A C3A W1 71.72(16)
C2A C3A W1 128.5(2)
C3A C4A C5A 110.3(2)
C3A C4A W1 69.81(15)
C5A C4A W1 129.2(2)
C6A C5A C4A 108.3(2)
C6A C5A C8A 104.8(3)
C4A C5A C8A 106.1(2)
N1A C6A O2A 123.7(3)
N1A C6A C5A 120.9(3)
O2A C6A C5A 115.4(3)
C11A C7A C8A 113.4(3)
C11A C7A C2A 111.2(2)
C8A C7A C2A 107.3(2)
C7A C8A C5A 108.7(2)
O3A C11A O4A 122.7(3)
O3A C11A C7A 127.4(3)
O4A C11A C7A 109.9(3)
N3A C13A C14A 108.3(3)
C13A C14A C15A 105.2(3)
N2A C15A C14A 110.7(3)
N5A C16A C17A 108.6(3)
C16A C17A C18A 104.8(3)
N4A C18A C17A 111.3(3)
N7A C19A C20A 108.6(3)
C19A C20A C21A 104.8(3)
N6A C21A C20A 110.4(3)
N1B C2B O1B 123.7(3)
N1B C2B C3B 120.6(3)
O1B C2B C3B 115.6(3)
C2B C3B C4B 108.7(2)
C2B C3B C7B 105.1(2)
C4B C3B C7B 105.1(2)
C5B C4B C3B 110.3(2)
C5B C4B W2 70.38(15)
C3B C4B W2 129.0(2)
C4B C5B C6B 110.9(2)
C4B C5B W2 71.21(16)
C6B C5B W2 129.7(2)
O2B C6B N1B 110.3(2)
O2B C6B C5B 109.2(2)
N1B C6B C5B 113.1(2)
O2B C6B C8B 111.9(2)
N1B C6B C8B 105.9(2)
C5B C6B C8B 106.5(2)
C8B C7B C3B 108.7(2)
C11B C8B C7B 112.9(3)
C11B C8B C6B 110.7(2)
C7B C8B C6B 107.3(2)
O3B C11B O4B 122.7(3)
O3B C11B C8B 126.4(3)
O4B C11B C8B 110.9(3)
N3B C13B C14B 108.9(3)
C13B C14B C15B 104.7(3)
N2B C15B C14B 110.0(3)
N5B C16B C17B 108.6(3)
C16B C17B C18B 104.9(3)
N4B C18B C17B 111.0(3)
N7B C19B C20B 108.6(3)
C19B C20B C21B 105.3(3)
N6B C21B C20B 109.5(3)
O6S C1S C2S 90.7(6)
O6S C3S C4S 113.4(6)
N3A B1A N5A 110.1(3)
N3A B1A N7A 106.5(3)
N5A B1A N7A 107.1(2)
N5B B1B N7B 108.3(3)
N5B B1B N3B 109.9(3)
N7B B1B N3B 106.4(3)

loop_
_geom_bond_atom_site_label_1
_geom_bond_atom_site_label_2
_geom_bond_distance
W1 N8A 1.782(2)
W1 C3A 2.197(3)
W1 N2A 2.219(3)
W1 C4A 2.223(3)
W1 N6A 2.232(2)
W1 N4A 2.257(2)
W1 P1A 2.5010(11)
W2 N8B 1.787(2)
W2 C5B 2.201(3)
W2 C4B 2.212(3)
W2 N2B 2.214(2)
W2 N6B 2.230(2)
W2 N4B 2.249(2)
W2 P1B 2.5086(11)
P1A C24A 1.821(4)
P1A C23A 1.831(3)
P1A C22A 1.835(4)
P1B C23B 1.818(3)
P1B C22B 1.818(4)
P1B C24B 1.824(3)
O1A C2A 1.421(3)
O1A C9A 1.437(4)
O2A C6A 1.367(4)
O2A C10A 1.447(4)
O3A C11A 1.209(4)
O4A C11A 1.360(4)
O4A C12A 1.462(5)
O5A N8A 1.222(3)
O1B C2B 1.351(4)
O1B C9B 1.440(4)
O2B C6B 1.416(3)
O2B C10B 1.439(4)
O3B C11B 1.207(4)
O4B C11B 1.333(4)
O4B C12B 1.464(4)
O5B N8B 1.220(3)
O6S C3S 1.189(7)
O6S C1S 1.540(8)
N1A C6A 1.264(4)
N1A C2A 1.457(4)
N2A C15A 1.336(4)
N2A N3A 1.368(4)
N3A C13A 1.352(4)
N3A B1A 1.532(4)
N4A C18A 1.345(4)
N4A N5A 1.372(3)
N5A C16A 1.349(4)
N5A B1A 1.540(4)
N6A C21A 1.331(4)
N6A N7A 1.364(3)
N7A C19A 1.350(4)
N7A B1A 1.542(4)
N1B C2B 1.268(4)
N1B C6B 1.457(4)
N2B C15B 1.345(4)
N2B N3B 1.358(3)
N3B C13B 1.342(4)
N3B B1B 1.540(4)
N4B C18B 1.347(4)
N4B N5B 1.372(3)
N5B C16B 1.352(4)
N5B B1B 1.534(4)
N6B C21B 1.337(4)
N6B N7B 1.369(3)
N7B C19B 1.350(4)
N7B B1B 1.540(4)
C2A C3A 1.534(4)
C2A C7A 1.588(4)
C3A C4A 1.456(4)
C4A C5A 1.530(4)
C5A C6A 1.486(4)
C5A C8A 1.558(5)
C7A C11A 1.492(5)
C7A C8A 1.547(4)
C13A C14A 1.379(5)
C14A C15A 1.387(5)
C16A C17A 1.373(5)
C17A C18A 1.390(4)
C19A C20A 1.375(4)
C20A C21A 1.396(4)
C2B C3B 1.487(4)
C3B C4B 1.536(4)
C3B C7B 1.564(4)
C4B C5B 1.452(4)
C5B C6B 1.527(4)
C6B C8B 1.599(4)
C7B C8B 1.550(4)
C8B C11B 1.506(4)
C13B C14B 1.374(5)
C14B C15B 1.399(4)
C16B C17B 1.376(5)
C17B C18B 1.392(4)
C19B C20B 1.382(5)
C20B C21B 1.403(4)
C1S C2S 1.678(10)
C3S C4S 1.513(13)
